data_7232414
loop_
_publ_author_name
'Le Gal, Yann'
'Colas, Adrien'
'Barri\`ere, Fr\'ed\'eric'
'Dorcet, Vincent'
'Roisnel, Thierry'
'Lorcy, Dominique'

_publ_section_title
;
 Halogen and chalcogen-bonding interactions in sulphur-rich \p-electron
 acceptors
;
_journal_issue 12
_journal_name_full CrystEngComm
_journal_page_first 1934
_journal_paper_doi 10.1039/C8CE02046A
_journal_volume 21
_journal_year 2019
_chemical_compound_source 'synthesis as described'
_chemical_formula_moiety 'C10 H4 I N O S4'
_chemical_formula_sum 'C10 H4 I N O S4'
_chemical_formula_weight 409.28
_space_group_crystal_system monoclinic
_space_group_IT_number 14
_space_group_name_Hall '-P 2ybc'
_space_group_name_H-M_alt 'P 1 21/c 1'
_symmetry_space_group_name_Hall '-P 2ybc'
_symmetry_space_group_name_H-M 'P 1 21/c 1'
_atom_sites_solution_hydrogens geom
_audit_update_record
;
2018-10-11 deposited with the CCDC.    2019-02-20 downloaded from the CCDC.
;
_cell_angle_alpha 90
_cell_angle_beta 94.788(3)
_cell_angle_gamma 90
_cell_formula_units_Z 4
_cell_length_a 8.1394(7)
_cell_length_b 6.9798(7)
_cell_length_c 22.487(2)
_cell_measurement_reflns_used 9834
_cell_measurement_temperature 150
_cell_measurement_theta_max 27.47
_cell_measurement_theta_min 3.06
_cell_measurement_wavelength 0.71073
_cell_volume 1273.1(2)
_computing_cell_refinement 'APEX3 (Bruker, 2015); SAINT (Bruker, 2014)'
_computing_data_collection 'SAINT (Bruker, 2014)'
_computing_data_reduction 'SAINT (Bruker, 2014)'
_computing_molecular_graphics 'SXGRAPH (Farrugia, 1999), Mercury (CSD, 2016)'
_computing_publication_material 'CRYSCALC (T. Roisnel, local program, 2017)'
_computing_structure_refinement 'SHELXL-2016/6 (Sheldrick, 2016)'
_computing_structure_solution 'SHELXT (Sheldrick, 2015)'
_diffrn_ambient_temperature 150
_diffrn_detector '(CMOS) PHOTON 100'
_diffrn_measured_fraction_theta_full 0.999
_diffrn_measured_fraction_theta_max 0.999
_diffrn_measurement_device_type 'D8 VENTURE Bruker AXS'
_diffrn_measurement_method 'rotation images'
_diffrn_radiation_monochromator 'multilayer monochromator'
_diffrn_radiation_probe x-ray
_diffrn_radiation_source 'Incoatec microfocus sealed tube'
_diffrn_radiation_type MoK\a
_diffrn_radiation_wavelength 0.71073
_diffrn_reflns_av_R_equivalents 0.0404
_diffrn_reflns_av_unetI/netI 0.0321
_diffrn_reflns_limit_h_max 10
_diffrn_reflns_limit_h_min -9
_diffrn_reflns_limit_k_max 8
_diffrn_reflns_limit_k_min -9
_diffrn_reflns_limit_l_max 29
_diffrn_reflns_limit_l_min -29
_diffrn_reflns_number 14751
_diffrn_reflns_theta_full 25.242
_diffrn_reflns_theta_max 27.472
_diffrn_reflns_theta_min 3.057
_exptl_absorpt_coefficient_mu 3.151
_exptl_absorpt_correction_T_max 0.753
_exptl_absorpt_correction_T_min 0.520
_exptl_absorpt_correction_type multi-scan
_exptl_absorpt_process_details
;
  [Sheldrick, G.M. (2014). SADABS Bruker AXS Inc., Madison, Wisconsin, USA]
;
_exptl_crystal_colour brown
_exptl_crystal_density_diffrn 2.135
_exptl_crystal_description prism
_exptl_crystal_F_000 784
_exptl_crystal_size_max 0.390
_exptl_crystal_size_mid 0.130
_exptl_crystal_size_min 0.090
_refine_diff_density_max 0.915
_refine_diff_density_min -1.574
_refine_diff_density_rms 0.134
_refine_ls_extinction_method none
_refine_ls_goodness_of_fit_ref 1.054
_refine_ls_hydrogen_treatment constr
_refine_ls_matrix_type full
_refine_ls_number_parameters 154
_refine_ls_number_reflns 2904
_refine_ls_number_restraints 0
_refine_ls_restrained_S_all 1.054
_refine_ls_R_factor_all 0.0337
_refine_ls_R_factor_gt 0.0306
_refine_ls_shift/su_max 0.002
_refine_ls_shift/su_mean 0.000
_refine_ls_structure_factor_coef Fsqd
_refine_ls_weighting_details 'w=1/[\s^2^(Fo^2^)+(0.0413P)^2^+3.3590P] where P=(Fo^2^+2Fc^2^)/3'
_refine_ls_weighting_scheme calc
_refine_ls_wR_factor_gt 0.0814
_refine_ls_wR_factor_ref 0.0834
_reflns_Friedel_coverage 0.000
_reflns_number_gt 2675
_reflns_number_total 2904
_reflns_threshold_expression >2sigma(I)
_cod_data_source_file c8ce02046a1.cif
_cod_data_source_block compound3c
_cod_depositor_comments 'Adding full bibliography for 7232411--7232414.cif.'
_cod_database_code 7232414

loop_
_space_group_symop_operation_xyz
'x, y, z'
'-x, y+1/2, -z+1/2'
'-x, -y, -z'
'x, -y-1/2, z-1/2'

loop_
_atom_site_label
_atom_site_type_symbol
_atom_site_fract_x
_atom_site_fract_y
_atom_site_fract_z
_atom_site_U_iso_or_equiv
_atom_site_adp_type
_atom_site_occupancy
_atom_site_site_symmetry_order
_atom_site_calc_flag
_atom_site_refinement_flags_posn
_atom_site_refinement_flags_adp
C1 C 0.3610(4) 0.7015(4) 0.55976(14) 0.0160(6) Uani 1 1 d . .
C2 C 0.3281(5) 0.7903(5) 0.50491(15) 0.0222(7) Uani 1 1 d . .
H2 H 0.415824 0.836134 0.483482 0.027 Uiso 1 1 calc R U
C3 C 0.1661(5) 0.8115(5) 0.48161(15) 0.0254(8) Uani 1 1 d . .
H3 H 0.143254 0.872796 0.444108 0.030 Uiso 1 1 calc R U
C4 C 0.0367(4) 0.7445(5) 0.51231(15) 0.0226(7) Uani 1 1 d . .
H4 H -0.073979 0.760838 0.496060 0.027 Uiso 1 1 calc R U
C5 C 0.0697(4) 0.6536(5) 0.56683(14) 0.0177(6) Uani 1 1 d . .
H5 H -0.018235 0.605844 0.587834 0.021 Uiso 1 1 calc R U
C6 C 0.2311(4) 0.6326(4) 0.59052(13) 0.0126(5) Uani 1 1 d . .
N7 N 0.2610(3) 0.5437(3) 0.64816(11) 0.0113(5) Uani 1 1 d . .
C8 C 0.3073(4) 0.3563(4) 0.65623(13) 0.0135(6) Uani 1 1 d . .
C9 C 0.2432(4) 0.6429(4) 0.70066(13) 0.0127(5) Uani 1 1 d . .
C10 C 0.2809(4) 0.5410(4) 0.75067(13) 0.0154(6) Uani 1 1 d . .
C11 C 0.1553(4) 0.8585(5) 0.78498(14) 0.0167(6) Uani 1 1 d . .
O12 O 0.1037(3) 0.9872(4) 0.81358(11) 0.0257(5) Uani 1 1 d . .
I1 I 0.60356(3) 0.67508(3) 0.59781(2) 0.02559(10) Uani 1 1 d . .
S1 S 0.33171(11) 0.19402(11) 0.60436(3) 0.01934(18) Uani 1 1 d . .
S2 S 0.33830(11) 0.30915(11) 0.73319(3) 0.01777(17) Uani 1 1 d . .
S3 S 0.24400(10) 0.64547(11) 0.81816(3) 0.01812(17) Uani 1 1 d . .
S4 S 0.16143(10) 0.87055(11) 0.70598(3) 0.01690(16) Uani 1 1 d . .

loop_
_atom_site_aniso_label
_atom_site_aniso_U_11
_atom_site_aniso_U_22
_atom_site_aniso_U_33
_atom_site_aniso_U_23
_atom_site_aniso_U_13
_atom_site_aniso_U_12
C1 0.0170(15) 0.0172(14) 0.0142(14) -0.0018(11) 0.0040(11) 0.0009(11)
C2 0.0337(18) 0.0183(15) 0.0163(15) 0.0008(12) 0.0114(13) -0.0016(13)
C3 0.043(2) 0.0214(16) 0.0111(15) 0.0035(12) 0.0016(14) 0.0062(15)
C4 0.0274(18) 0.0266(17) 0.0127(15) 0.0001(13) -0.0050(12) 0.0061(14)
C5 0.0183(15) 0.0225(16) 0.0125(14) 0.0013(11) 0.0015(11) 0.0008(12)
C6 0.0187(14) 0.0115(12) 0.0075(12) -0.0008(10) 0.0006(10) 0.0016(11)
N7 0.0132(11) 0.0133(12) 0.0077(11) -0.0011(9) 0.0025(9) 0.0026(9)
C8 0.0145(14) 0.0150(14) 0.0108(13) 0.0013(10) 0.0001(11) 0.0014(11)
C9 0.0147(13) 0.0133(13) 0.0102(13) -0.0021(10) 0.0022(10) -0.0001(11)
C10 0.0184(14) 0.0152(14) 0.0122(14) -0.0014(11) -0.0009(11) 0.0009(11)
C11 0.0156(14) 0.0187(14) 0.0158(14) -0.0041(11) 0.0016(11) -0.0007(11)
O12 0.0275(13) 0.0298(13) 0.0204(12) -0.0099(10) 0.0047(10) 0.0068(10)
I1 0.01567(13) 0.02944(15) 0.03208(15) -0.00391(9) 0.00456(9) -0.00203(8)
S1 0.0286(4) 0.0167(4) 0.0129(4) -0.0043(3) 0.0027(3) 0.0047(3)
S2 0.0278(4) 0.0152(4) 0.0100(3) 0.0009(3) -0.0009(3) 0.0058(3)
S3 0.0249(4) 0.0214(4) 0.0080(3) -0.0026(3) 0.0015(3) 0.0013(3)
S4 0.0241(4) 0.0128(3) 0.0140(4) -0.0011(3) 0.0023(3) 0.0042(3)

loop_
_atom_type_symbol
_atom_type_description
_atom_type_scat_dispersion_real
_atom_type_scat_dispersion_imag
_atom_type_scat_source
C C 0.0033 0.0016 'International Tables Vol C Tables 4.2.6.8 and 6.1.1.4'
H H 0.0000 0.0000 'International Tables Vol C Tables 4.2.6.8 and 6.1.1.4'
I I -0.4742 1.8119 'International Tables Vol C Tables 4.2.6.8 and 6.1.1.4'
N N 0.0061 0.0033 'International Tables Vol C Tables 4.2.6.8 and 6.1.1.4'
O O 0.0106 0.0060 'International Tables Vol C Tables 4.2.6.8 and 6.1.1.4'
S S 0.1246 0.1234 'International Tables Vol C Tables 4.2.6.8 and 6.1.1.4'

loop_
_geom_angle_atom_site_label_1
_geom_angle_atom_site_label_2
_geom_angle_atom_site_label_3
_geom_angle
C2 C1 C6 119.7(3)
C2 C1 I1 120.6(2)
C6 C1 I1 119.7(2)
C3 C2 C1 119.5(3)
C3 C2 H2 120.3
C1 C2 H2 120.3
C2 C3 C4 120.9(3)
C2 C3 H3 119.5
C4 C3 H3 119.5
C5 C4 C3 119.7(3)
C5 C4 H4 120.2
C3 C4 H4 120.2
C6 C5 C4 119.8(3)
C6 C5 H5 120.1
C4 C5 H5 120.1
C5 C6 C1 120.5(3)
C5 C6 N7 118.4(3)
C1 C6 N7 121.1(3)
C8 N7 C9 114.3(2)
C8 N7 C6 123.7(2)
C9 N7 C6 122.0(2)
N7 C8 S1 127.6(2)
N7 C8 S2 108.9(2)
S1 C8 S2 123.47(18)
C10 C9 N7 114.5(3)
C10 C9 S4 119.3(2)
N7 C9 S4 125.8(2)
C9 C10 S3 117.8(2)
C9 C10 S2 110.5(2)
S3 C10 S2 131.25(19)
O12 C11 S4 122.6(3)
O12 C11 S3 123.1(3)
S4 C11 S3 114.26(17)
C10 S2 C8 91.67(14)
C10 S3 C11 94.47(15)
C9 S4 C11 93.93(15)

loop_
_geom_bond_atom_site_label_1
_geom_bond_atom_site_label_2
_geom_bond_distance
C1 C2 1.386(5)
C1 C6 1.397(4)
C1 I1 2.093(3)
C2 C3 1.386(6)
C2 H2 0.9500
C3 C4 1.388(5)
C3 H3 0.9500
C4 C5 1.387(5)
C4 H4 0.9500
C5 C6 1.384(4)
C5 H5 0.9500
C6 N7 1.440(4)
N7 C8 1.369(4)
N7 C9 1.387(4)
C8 S1 1.650(3)
C8 S2 1.759(3)
C9 C10 1.344(4)
C9 S4 1.731(3)
C10 S3 1.733(3)
C10 S2 1.738(3)
C11 O12 1.201(4)
C11 S4 1.783(3)
C11 S3 1.789(3)

loop_
_geom_hbond_atom_site_label_D
_geom_hbond_atom_site_label_H
_geom_hbond_atom_site_label_A
_geom_hbond_distance_DH
_geom_hbond_distance_HA
_geom_hbond_distance_DA
_geom_hbond_angle_DHA
_geom_hbond_site_symmetry_A
C2 H2 S1 0.95 2.97 3.854(3) 154.6 3_666
C5 H5 O12 0.95 2.52 3.347(4) 145.9 2_546
C5 H5 I1 0.95 3.14 3.917(3) 139.9 1_455

loop_
_geom_torsion_atom_site_label_1
_geom_torsion_atom_site_label_2
_geom_torsion_atom_site_label_3
_geom_torsion_atom_site_label_4
_geom_torsion
C6 C1 C2 C3 0.8(5)
I1 C1 C2 C3 -177.9(2)
C1 C2 C3 C4 -0.3(5)
C2 C3 C4 C5 -0.5(5)
C3 C4 C5 C6 0.8(5)
C4 C5 C6 C1 -0.3(5)
C4 C5 C6 N7 177.8(3)
C2 C1 C6 C5 -0.5(5)
I1 C1 C6 C5 178.2(2)
C2 C1 C6 N7 -178.6(3)
I1 C1 C6 N7 0.1(4)
C5 C6 N7 C8 100.2(3)
C1 C6 N7 C8 -81.6(4)
C5 C6 N7 C9 -79.1(4)
C1 C6 N7 C9 99.0(3)
C9 N7 C8 S1 177.0(2)
C6 N7 C8 S1 -2.4(4)
C9 N7 C8 S2 -2.8(3)
C6 N7 C8 S2 177.8(2)
C8 N7 C9 C10 2.6(4)
C6 N7 C9 C10 -178.0(3)
C8 N7 C9 S4 -171.2(2)
C6 N7 C9 S4 8.2(4)
N7 C9 C10 S3 -174.1(2)
S4 C9 C10 S3 0.2(4)
N7 C9 C10 S2 -1.1(4)
S4 C9 C10 S2 173.23(17)
C9 C10 S2 C8 -0.5(3)
S3 C10 S2 C8 171.3(3)
N7 C8 S2 C10 1.9(2)
S1 C8 S2 C10 -178.0(2)
C9 C10 S3 C11 2.6(3)
S2 C10 S3 C11 -168.7(2)
O12 C11 S3 C10 179.2(3)
S4 C11 S3 C10 -4.5(2)
C10 C9 S4 C11 -2.9(3)
N7 C9 S4 C11 170.7(3)
O12 C11 S4 C9 -179.2(3)
S3 C11 S4 C9 4.5(2)
